data_2211873
loop_
_publ_author_name
'Wu, Ming-Yan'
'Huang, You-Gui'
'Wei, Wei'
'Gao, Qiang'
'Hong, Mao-Chun'

_publ_section_title
Tetrakis(\m-2-anilinobenzoato-\k^2^<i>O</i>:<i>O</i>')bis[(<i>N</i>,<i>N</i>-dimethylformamide-\k<i>O</i>)copper(II)]
_journal_coeditor_code KP2064
_journal_issue 1
_journal_name_full 'Acta Crystallographica Section E'
_journal_page_first m94
_journal_page_last m96
_journal_paper_doi 10.1107/S1600536806051890
_journal_volume 63
_journal_year 2007
_chemical_formula_iupac '[Cu2 (C13 H10 N O2)4 (C3 H7 N O)2]'
_chemical_formula_moiety 'C58 H54 Cu2 N6 O10'
_chemical_formula_sum 'C58 H54 Cu2 N6 O10'
_chemical_formula_weight 1122.15
_chemical_name_systematic
;
Tetrakis(\m-2-anilinobenzoato-\k^2^O:O')bis[(N,N'-dimethylformamide-
\kO)copper(II)]
;
_space_group_IT_number 14
_symmetry_cell_setting monoclinic
_symmetry_space_group_name_Hall '-P 2yn'
_symmetry_space_group_name_H-M 'P 1 21/n 1'
_atom_sites_solution_hydrogens geom
_atom_sites_solution_primary direct
_atom_sites_solution_secondary difmap
_audit_creation_method SHELXL-97
_cell_angle_alpha 90.00
_cell_angle_beta 104.2397(4)
_cell_angle_gamma 90.00
_cell_formula_units_Z 2
_cell_length_a 14.1539(3)
_cell_length_b 11.0440(2)
_cell_length_c 17.85170(10)
_cell_measurement_reflns_used 6218
_cell_measurement_temperature 298(2)
_cell_measurement_theta_max 25.68
_cell_measurement_theta_min 1.65
_cell_volume 2704.76(8)
_computing_cell_refinement 'SMART and SAINT (Siemens, 1994)'
_computing_data_collection 'SMART (Siemens, 1996)'
_computing_data_reduction XPREP
_computing_molecular_graphics SHELXTL
_computing_publication_material SHELXTL
_computing_structure_refinement SHELXTL
_computing_structure_solution 'SHELXTL (Siemens, 1994)'
_diffrn_ambient_temperature 298(2)
_diffrn_measured_fraction_theta_full 0.996
_diffrn_measured_fraction_theta_max 0.996
_diffrn_measurement_device_type 'Siemens SMART CCD'
_diffrn_measurement_method \w
_diffrn_radiation_monochromator graphite
_diffrn_radiation_source 'fine-focus sealed tube'
_diffrn_radiation_type MoK\a
_diffrn_radiation_wavelength 0.71073
_diffrn_reflns_av_R_equivalents 0.0377
_diffrn_reflns_av_sigmaI/netI 0.0427
_diffrn_reflns_limit_h_max 17
_diffrn_reflns_limit_h_min -17
_diffrn_reflns_limit_k_max 13
_diffrn_reflns_limit_k_min -13
_diffrn_reflns_limit_l_max 21
_diffrn_reflns_limit_l_min -11
_diffrn_reflns_number 14382
_diffrn_reflns_theta_full 25.68
_diffrn_reflns_theta_max 25.68
_diffrn_reflns_theta_min 1.65
_diffrn_standards_decay_% 0
_diffrn_standards_number 0
_exptl_absorpt_coefficient_mu 0.851
_exptl_absorpt_correction_T_max 0.903
_exptl_absorpt_correction_T_min 0.868
_exptl_absorpt_correction_type multi-scan
_exptl_absorpt_process_details '(SADABS; Sheldrick, 1996)'
_exptl_crystal_colour blue
_exptl_crystal_density_diffrn 1.378
_exptl_crystal_density_method 'not measured'
_exptl_crystal_description prism
_exptl_crystal_F_000 1164
_exptl_crystal_size_max 0.20
_exptl_crystal_size_mid 0.15
_exptl_crystal_size_min 0.12
_refine_diff_density_max 0.269
_refine_diff_density_min -0.348
_refine_ls_extinction_method none
_refine_ls_goodness_of_fit_ref 1.113
_refine_ls_hydrogen_treatment constr
_refine_ls_matrix_type full
_refine_ls_number_parameters 345
_refine_ls_number_reflns 5115
_refine_ls_number_restraints 0
_refine_ls_restrained_S_all 1.113
_refine_ls_R_factor_gt 0.0445
_refine_ls_shift/su_max 0.000
_refine_ls_shift/su_mean 0.000
_refine_ls_structure_factor_coef Fsqd
_refine_ls_weighting_details 'calc w=1/[\s^2^(Fo^2^)+(0.0371P)^2^+2.0208P] where P=(Fo^2^+2Fc^2^)/3'
_refine_ls_weighting_scheme calc
_refine_ls_wR_factor_gt 0.0928
_refine_ls_wR_factor_ref 0.1077
_reflns_number_gt 3784
_reflns_number_total 5115
_reflns_threshold_expression I>2\s(I)
_cod_data_source_file kp2064.cif
_cod_data_source_block I
_cod_original_sg_symbol_H-M 'P 21/n'
_cod_database_code 2211873
_cod_database_fobs_code 2211873

loop_
_symmetry_equiv_pos_as_xyz
'x, y, z'
'-x+1/2, y+1/2, -z+1/2'
'-x, -y, -z'
'x-1/2, -y-1/2, z-1/2'

loop_
_atom_site_type_symbol
_atom_site_label
_atom_site_fract_x
_atom_site_fract_y
_atom_site_fract_z
_atom_site_U_iso_or_equiv
_atom_site_adp_type
_atom_site_calc_flag
_atom_site_refinement_flags
_atom_site_occupancy
Cu Cu1 0.04042(3) 0.43490(3) 0.06066(2) 0.03512(12) Uani d . 1
O O1 0.02261(18) 0.58387(19) 0.11533(12) 0.0532(6) Uani d . 1
O O2 -0.04433(17) 0.69665(19) 0.01263(12) 0.0489(6) Uani d . 1
O O3 0.09537(16) 0.6088(2) -0.05745(13) 0.0509(6) Uani d . 1
O O4 0.16428(16) 0.4985(2) 0.04613(13) 0.0524(6) Uani d . 1
O O5 0.10172(18) 0.3407(2) 0.16674(13) 0.0563(6) Uani d . 1
N N1 0.0317(2) 0.6693(3) 0.25490(16) 0.0597(8) Uani d . 1
H H1 0.0177 0.6057 0.2266 0.072 Uiso calc R 1
N N2 0.2083(2) 0.7233(3) -0.13236(16) 0.0552(8) Uani d . 1
H H2 0.1518 0.7239 -0.1225 0.066 Uiso calc R 1
N N3 0.1792(2) 0.1799(3) 0.23311(19) 0.0640(9) Uani d . 1
C C1 -0.0131(2) 0.6826(3) 0.08482(19) 0.0423(7) Uani d . 1
C C2 -0.0204(2) 0.7865(3) 0.13647(18) 0.0433(7) Uani d . 1
C C3 -0.0523(3) 0.8970(3) 0.1017(2) 0.0585(10) Uani d . 1
H H3 -0.0662 0.9033 0.0482 0.070 Uiso calc R 1
C C4 -0.0639(3) 0.9974(3) 0.1446(2) 0.0749(12) Uani d . 1
H H4 -0.0853 1.0705 0.1204 0.090 Uiso calc R 1
C C5 -0.0429(3) 0.9875(4) 0.2242(3) 0.0743(12) Uani d . 1
H H5 -0.0508 1.0545 0.2536 0.089 Uiso calc R 1
C C6 -0.0109(3) 0.8811(3) 0.2603(2) 0.0599(10) Uani d . 1
H H6 0.0024 0.8769 0.3140 0.072 Uiso calc R 1
C C7 0.0024(2) 0.7777(3) 0.21820(19) 0.0462(8) Uani d . 1
C C8 0.0813(3) 0.6485(3) 0.33239(18) 0.0504(8) Uani d . 1
C C9 0.1508(3) 0.7267(3) 0.3750(2) 0.0579(9) Uani d . 1
H H9 0.1622 0.8006 0.3539 0.069 Uiso calc R 1
C C10 0.2029(3) 0.6960(4) 0.4480(2) 0.0730(12) Uani d . 1
H H10 0.2489 0.7497 0.4761 0.088 Uiso calc R 1
C C11 0.1879(4) 0.5872(5) 0.4798(3) 0.0877(14) Uani d . 1
H H11 0.2240 0.5662 0.5290 0.105 Uiso calc R 1
C C12 0.1193(4) 0.5097(5) 0.4386(3) 0.0944(15) Uani d . 1
H H12 0.1083 0.4360 0.4602 0.113 Uiso calc R 1
C C13 0.0658(3) 0.5396(4) 0.3651(2) 0.0754(12) Uani d . 1
H H13 0.0193 0.4859 0.3377 0.091 Uiso calc R 1
C C14 0.1695(2) 0.5694(3) -0.00796(17) 0.0405(7) Uani d . 1
C C15 0.2681(2) 0.6110(3) -0.01276(18) 0.0415(7) Uani d . 1
C C16 0.3476(2) 0.5714(3) 0.04471(19) 0.0528(9) Uani d . 1
H H16 0.3365 0.5220 0.0838 0.063 Uiso calc R 1
C C17 0.4421(3) 0.6027(4) 0.0457(2) 0.0684(11) Uani d . 1
H H17 0.4940 0.5772 0.0854 0.082 Uiso calc R 1
C C18 0.4574(3) 0.6733(4) -0.0143(2) 0.0678(11) Uani d . 1
H H18 0.5208 0.6944 -0.0149 0.081 Uiso calc R 1
C C19 0.3821(2) 0.7129(3) -0.0723(2) 0.0546(9) Uani d . 1
H H19 0.3952 0.7598 -0.1119 0.065 Uiso calc R 1
C C20 0.2854(2) 0.6840(3) -0.07345(18) 0.0439(7) Uani d . 1
C C21 0.2123(2) 0.7624(3) -0.20698(19) 0.0465(8) Uani d . 1
C C22 0.2676(3) 0.8589(4) -0.2212(2) 0.0670(11) Uani d . 1
H H22 0.3066 0.9018 -0.1803 0.080 Uiso calc R 1
C C23 0.2647(3) 0.8914(4) -0.2968(3) 0.0774(13) Uani d . 1
H H23 0.3032 0.9553 -0.3058 0.093 Uiso calc R 1
C C24 0.2081(4) 0.8331(5) -0.3570(3) 0.0845(14) Uani d . 1
H H24 0.2079 0.8554 -0.4072 0.101 Uiso calc R 1
C C25 0.1500(4) 0.7399(4) -0.3436(3) 0.0994(17) Uani d . 1
H H25 0.1086 0.7004 -0.3848 0.119 Uiso calc R 1
C C26 0.1535(3) 0.7057(4) -0.2695(2) 0.0733(12) Uani d . 1
H H26 0.1147 0.6416 -0.2612 0.088 Uiso calc R 1
C C27 0.1280(3) 0.2342(3) 0.1703(2) 0.0549(9) Uani d . 1
H H27 0.1105 0.1885 0.1253 0.066 Uiso calc R 1
C C28 0.2127(4) 0.2477(5) 0.3032(3) 0.114(2) Uani d . 1
H H28A 0.1800 0.3245 0.2984 0.171 Uiso calc R 1
H H28B 0.2818 0.2605 0.3126 0.171 Uiso calc R 1
H H28C 0.1989 0.2034 0.3456 0.171 Uiso calc R 1
C C29 0.2090(3) 0.0541(4) 0.2321(3) 0.0990(17) Uani d . 1
H H29A 0.1776 0.0069 0.2641 0.149 Uiso calc R 1
H H29B 0.2784 0.0484 0.2514 0.149 Uiso calc R 1
H H29C 0.1907 0.0240 0.1801 0.149 Uiso calc R 1

loop_
_atom_site_aniso_label
_atom_site_aniso_U_11
_atom_site_aniso_U_22
_atom_site_aniso_U_33
_atom_site_aniso_U_12
_atom_site_aniso_U_13
_atom_site_aniso_U_23
Cu1 0.0396(2) 0.0335(2) 0.0311(2) 0.00152(17) 0.00665(14) 0.00230(16)
O1 0.0789(17) 0.0387(13) 0.0383(12) 0.0106(12) 0.0071(11) -0.0041(10)
O2 0.0639(15) 0.0424(13) 0.0376(13) 0.0086(11) 0.0073(11) -0.0047(10)
O3 0.0398(13) 0.0590(14) 0.0544(14) -0.0029(11) 0.0125(11) 0.0133(11)
O4 0.0437(13) 0.0605(15) 0.0520(14) -0.0056(11) 0.0100(11) 0.0153(12)
O5 0.0738(17) 0.0486(14) 0.0429(13) 0.0076(12) 0.0076(12) 0.0125(11)
N1 0.084(2) 0.0484(17) 0.0430(17) -0.0040(16) 0.0075(15) -0.0089(14)
N2 0.0450(17) 0.071(2) 0.0517(18) 0.0039(14) 0.0163(14) 0.0145(15)
N3 0.062(2) 0.060(2) 0.069(2) 0.0070(16) 0.0136(17) 0.0297(17)
C1 0.0395(17) 0.0409(18) 0.0459(19) -0.0003(14) 0.0095(14) -0.0068(15)
C2 0.0380(17) 0.0417(18) 0.0482(19) 0.0011(14) 0.0067(14) -0.0085(15)
C3 0.062(2) 0.050(2) 0.057(2) 0.0102(17) 0.0039(18) -0.0090(17)
C4 0.087(3) 0.050(2) 0.076(3) 0.023(2) -0.002(2) -0.015(2)
C5 0.078(3) 0.065(3) 0.074(3) 0.020(2) 0.006(2) -0.031(2)
C6 0.063(2) 0.064(2) 0.053(2) 0.0061(19) 0.0143(18) -0.0200(19)
C7 0.0425(18) 0.052(2) 0.0434(19) -0.0002(15) 0.0083(15) -0.0109(16)
C8 0.054(2) 0.062(2) 0.0366(18) -0.0007(17) 0.0142(16) -0.0096(16)
C9 0.056(2) 0.064(2) 0.057(2) -0.0042(19) 0.0213(19) -0.0134(19)
C10 0.058(3) 0.099(3) 0.057(3) -0.004(2) 0.006(2) -0.022(2)
C11 0.080(3) 0.123(4) 0.051(3) 0.001(3) -0.001(2) 0.005(3)
C12 0.098(4) 0.109(4) 0.069(3) -0.012(3) 0.006(3) 0.033(3)
C13 0.076(3) 0.078(3) 0.065(3) -0.022(2) 0.004(2) 0.008(2)
C14 0.0440(18) 0.0386(16) 0.0404(17) -0.0019(15) 0.0131(14) -0.0068(15)
C15 0.0409(18) 0.0439(17) 0.0408(18) -0.0005(14) 0.0118(14) -0.0062(14)
C16 0.0465(19) 0.070(2) 0.0426(19) 0.0019(18) 0.0121(15) 0.0083(18)
C17 0.047(2) 0.100(3) 0.056(2) 0.002(2) 0.0076(18) 0.013(2)
C18 0.044(2) 0.098(3) 0.064(3) -0.007(2) 0.0184(19) 0.005(2)
C19 0.047(2) 0.071(2) 0.048(2) -0.0061(18) 0.0171(17) 0.0060(18)
C20 0.0472(19) 0.0452(18) 0.0410(18) -0.0009(15) 0.0140(15) -0.0040(15)
C21 0.0479(19) 0.0456(19) 0.0456(19) 0.0056(15) 0.0109(16) 0.0063(15)
C22 0.072(3) 0.067(3) 0.060(2) -0.019(2) 0.011(2) 0.006(2)
C23 0.077(3) 0.086(3) 0.072(3) -0.014(2) 0.023(2) 0.026(3)
C24 0.108(4) 0.093(3) 0.053(3) 0.007(3) 0.019(3) 0.015(2)
C25 0.144(5) 0.079(3) 0.060(3) -0.017(3) -0.006(3) 0.006(2)
C26 0.082(3) 0.064(3) 0.062(3) -0.014(2) -0.005(2) 0.013(2)
C27 0.057(2) 0.056(2) 0.051(2) 0.0030(18) 0.0121(17) 0.0132(18)
C28 0.153(5) 0.099(4) 0.067(3) -0.006(4) -0.018(3) 0.034(3)
C29 0.088(3) 0.070(3) 0.146(5) 0.028(3) 0.043(3) 0.052(3)

loop_
_atom_type_symbol
_atom_type_description
_atom_type_scat_dispersion_real
_atom_type_scat_dispersion_imag
_atom_type_scat_source
C C 0.0033 0.0016 'International Tables Vol C Tables 4.2.6.8 and 6.1.1.4'
H H 0.0000 0.0000 'International Tables Vol C Tables 4.2.6.8 and 6.1.1.4'
N N 0.0061 0.0033 'International Tables Vol C Tables 4.2.6.8 and 6.1.1.4'
O O 0.0106 0.0060 'International Tables Vol C Tables 4.2.6.8 and 6.1.1.4'
Cu Cu 0.3201 1.2651 'International Tables Vol C Tables 4.2.6.8 and 6.1.1.4'

loop_
_geom_angle_atom_site_label_1
_geom_angle_atom_site_label_2
_geom_angle_atom_site_label_3
_geom_angle_site_symmetry_1
_geom_angle_site_symmetry_3
_geom_angle
O1 Cu1 O4 . . 89.66(10)
O1 Cu1 O2 . 3_565 168.52(9)
O4 Cu1 O2 . 3_565 90.23(10)
O1 Cu1 O3 . 3_565 88.63(10)
O4 Cu1 O3 . 3_565 168.68(9)
O2 Cu1 O3 3_565 3_565 89.23(10)
O1 Cu1 O5 . . 92.36(9)
O4 Cu1 O5 . . 96.28(9)
O2 Cu1 O5 3_565 . 99.06(9)
O3 Cu1 O5 3_565 . 94.97(9)
O1 Cu1 Cu1 . 3_565 82.37(7)
O4 Cu1 Cu1 . 3_565 85.25(7)
O2 Cu1 Cu1 3_565 3_565 86.18(6)
O3 Cu1 Cu1 3_565 3_565 83.44(7)
O5 Cu1 Cu1 . 3_565 174.52(7)
C1 O1 Cu1 . . 126.5(2)
C1 O2 Cu1 . 3_565 121.9(2)
C14 O3 Cu1 . 3_565 124.7(2)
C14 O4 Cu1 . . 123.1(2)
C27 O5 Cu1 . . 124.1(2)
C7 N1 C8 . . 128.9(3)
C7 N1 H1 . . 115.6
C8 N1 H1 . . 115.6
C20 N2 C21 . . 127.1(3)
C20 N2 H2 . . 116.4
C21 N2 H2 . . 116.4
C27 N3 C28 . . 119.9(3)
C27 N3 C29 . . 121.6(4)
C28 N3 C29 . . 118.3(4)
O2 C1 O1 . . 123.1(3)
O2 C1 C2 . . 118.4(3)
O1 C1 C2 . . 118.5(3)
C3 C2 C7 . . 119.0(3)
C3 C2 C1 . . 117.6(3)
C7 C2 C1 . . 123.4(3)
C4 C3 C2 . . 121.8(4)
C4 C3 H3 . . 119.1
C2 C3 H3 . . 119.1
C3 C4 C5 . . 118.8(4)
C3 C4 H4 . . 120.6
C5 C4 H4 . . 120.6
C6 C5 C4 . . 121.2(4)
C6 C5 H5 . . 119.4
C4 C5 H5 . . 119.4
C5 C6 C7 . . 121.3(3)
C5 C6 H6 . . 119.4
C7 C6 H6 . . 119.4
N1 C7 C6 . . 121.0(3)
N1 C7 C2 . . 120.9(3)
C6 C7 C2 . . 118.0(3)
C13 C8 C9 . . 118.5(3)
C13 C8 N1 . . 117.8(3)
C9 C8 N1 . . 123.5(3)
C10 C9 C8 . . 120.7(4)
C10 C9 H9 . . 119.7
C8 C9 H9 . . 119.7
C11 C10 C9 . . 120.6(4)
C11 C10 H10 . . 119.7
C9 C10 H10 . . 119.7
C12 C11 C10 . . 119.3(4)
C12 C11 H11 . . 120.4
C10 C11 H11 . . 120.4
C11 C12 C13 . . 120.8(5)
C11 C12 H12 . . 119.6
C13 C12 H12 . . 119.6
C8 C13 C12 . . 120.2(4)
C8 C13 H13 . . 119.9
C12 C13 H13 . . 119.9
O4 C14 O3 . . 123.5(3)
O4 C14 C15 . . 117.9(3)
O3 C14 C15 . . 118.6(3)
C16 C15 C20 . . 118.7(3)
C16 C15 C14 . . 117.3(3)
C20 C15 C14 . . 123.9(3)
C17 C16 C15 . . 122.5(3)
C17 C16 H16 . . 118.8
C15 C16 H16 . . 118.8
C16 C17 C18 . . 117.8(3)
C16 C17 H17 . . 121.1
C18 C17 H17 . . 121.1
C19 C18 C17 . . 121.9(3)
C19 C18 H18 . . 119.1
C17 C18 H18 . . 119.1
C18 C19 C20 . . 121.1(3)
C18 C19 H19 . . 119.5
C20 C19 H19 . . 119.5
N2 C20 C19 . . 121.6(3)
N2 C20 C15 . . 120.4(3)
C19 C20 C15 . . 118.0(3)
C26 C21 C22 . . 117.5(3)
C26 C21 N2 . . 118.1(3)
C22 C21 N2 . . 124.4(3)
C21 C22 C23 . . 119.7(4)
C21 C22 H22 . . 120.2
C23 C22 H22 . . 120.2
C24 C23 C22 . . 121.7(4)
C24 C23 H23 . . 119.1
C22 C23 H23 . . 119.1
C23 C24 C25 . . 119.1(4)
C23 C24 H24 . . 120.4
C25 C24 H24 . . 120.4
C26 C25 C24 . . 119.7(4)
C26 C25 H25 . . 120.1
C24 C25 H25 . . 120.1
C25 C26 C21 . . 122.2(4)
C25 C26 H26 . . 118.9
C21 C26 H26 . . 118.9
O5 C27 N3 . . 125.1(4)
O5 C27 H27 . . 117.5
N3 C27 H27 . . 117.5
N3 C28 H28A . . 109.5
N3 C28 H28B . . 109.5
H28A C28 H28B . . 109.5
N3 C28 H28C . . 109.5
H28A C28 H28C . . 109.5
H28B C28 H28C . . 109.5
N3 C29 H29A . . 109.5
N3 C29 H29B . . 109.5
H29A C29 H29B . . 109.5
N3 C29 H29C . . 109.5
H29A C29 H29C . . 109.5
H29B C29 H29C . . 109.5

loop_
_geom_bond_atom_site_label_1
_geom_bond_atom_site_label_2
_geom_bond_site_symmetry_2
_geom_bond_distance
Cu1 O1 . 1.961(2)
Cu1 O4 . 1.964(2)
Cu1 O2 3_565 1.965(2)
Cu1 O3 3_565 1.969(2)
Cu1 O5 . 2.148(2)
Cu1 Cu1 3_565 2.6168(7)
O1 C1 . 1.267(4)
O2 C1 . 1.265(4)
O2 Cu1 3_565 1.965(2)
O3 C14 . 1.271(4)
O3 Cu1 3_565 1.969(2)
O4 C14 . 1.260(4)
O5 C27 . 1.230(4)
N1 C7 . 1.379(4)
N1 C8 . 1.408(4)
N1 H1 . 0.8600
N2 C20 . 1.386(4)
N2 C21 . 1.415(4)
N2 H2 . 0.8600
N3 C27 . 1.319(4)
N3 C28 . 1.435(6)
N3 C29 . 1.453(5)
C1 C2 . 1.491(4)
C2 C3 . 1.393(5)
C2 C7 . 1.418(4)
C3 C4 . 1.380(5)
C3 H3 . 0.9300
C4 C5 . 1.382(6)
C4 H4 . 0.9300
C5 C6 . 1.363(5)
C5 H5 . 0.9300
C6 C7 . 1.405(4)
C6 H6 . 0.9300
C8 C13 . 1.378(5)
C8 C9 . 1.388(5)
C9 C10 . 1.373(5)
C9 H9 . 0.9300
C10 C11 . 1.368(6)
C10 H10 . 0.9300
C11 C12 . 1.366(7)
C11 H11 . 0.9300
C12 C13 . 1.384(6)
C12 H12 . 0.9300
C13 H13 . 0.9300
C14 C15 . 1.492(4)
C15 C16 . 1.394(4)
C15 C20 . 1.419(4)
C16 C17 . 1.377(5)
C16 H16 . 0.9300
C17 C18 . 1.384(5)
C17 H17 . 0.9300
C18 C19 . 1.363(5)
C18 H18 . 0.9300
C19 C20 . 1.402(4)
C19 H19 . 0.9300
C21 C26 . 1.369(5)
C21 C22 . 1.382(5)
C22 C23 . 1.387(5)
C22 H22 . 0.9300
C23 C24 . 1.337(6)
C23 H23 . 0.9300
C24 C25 . 1.374(6)
C24 H24 . 0.9300
C25 C26 . 1.364(6)
C25 H25 . 0.9300
C26 H26 . 0.9300
C27 H27 . 0.9300
C28 H28A . 0.9600
C28 H28B . 0.9600
C28 H28C . 0.9600
C29 H29A . 0.9600
C29 H29B . 0.9600
C29 H29C . 0.9600

loop_
_geom_hbond_atom_site_label_D
_geom_hbond_atom_site_label_H
_geom_hbond_atom_site_label_A
_geom_hbond_distance_DH
_geom_hbond_distance_HA
_geom_hbond_distance_DA
_geom_hbond_angle_DHA
N1 H1 O1 0.86 2.02 2.638(3) 128.1
N2 H2 O3 0.86 2.01 2.644(3) 129.3
